data_1001860
loop_
_publ_author_name
'Benabbas, A'
'Borel, M M'
'Grandin, A'
'Leclaire, A'
'Raveau, B'

_publ_section_title 'Single-crystal structure of K3 Nb8 O21'
_journal_coden_ASTM ACSCEE
_journal_name_full 'Acta Crystallographica C (39,1983-)'
_journal_page_first 439
_journal_page_last 441
_journal_volume 49
_journal_year 1993
_chemical_formula_structural 'K3 (Nb8 O21)'
_chemical_formula_sum 'K3 Nb8 O21'
_chemical_name_systematic 'Tripotassium tecto-octaniobate'
_space_group_IT_number 193
_symmetry_cell_setting hexagonal
_symmetry_Int_Tables_number 193
_symmetry_space_group_name_Hall '-P 6c 2'
_symmetry_space_group_name_H-M 'P 63/m c m'
_cell_angle_alpha 90
_cell_angle_beta 90
_cell_angle_gamma 120
_cell_formula_units_Z 2
_cell_length_a 9.1584(5)
_cell_length_b 9.1584(5)
_cell_length_c 12.0404(4)
_cell_volume 874.6
_refine_ls_R_factor_all 0.044
_cod_database_code 1001860

loop_
_symmetry_equiv_pos_as_xyz
x,y,z
-y,x-y,z
y-x,-x,z
y,x,z
x-y,-y,z
-x,y-x,z
-x,-y,-z
y,y-x,-z
x-y,x,-z
-y,-x,-z
y-x,y,-z
x,x-y,-z
-x,-y,1/2+z
y,y-x,1/2+z
x-y,x,1/2+z
-y,-x,1/2+z
y-x,y,1/2+z
x,x-y,1/2+z
x,y,1/2-z
-y,x-y,1/2-z
y-x,-x,1/2-z
y,x,1/2-z
x-y,-y,1/2-z
-x,y-x,1/2-z

loop_
_atom_site_label
_atom_site_type_symbol
_atom_site_symmetry_multiplicity
_atom_site_Wyckoff_symbol
_atom_site_fract_x
_atom_site_fract_y
_atom_site_fract_z
_atom_site_occupancy
_atom_site_attached_hydrogens
_atom_site_calc_flag
Nb1 Nb5+ 4 d 0.6667 0.3333 0. 1. 0 d
Nb2 Nb5+ 12 k 0.24888(3) 0.24888(3) 0.09468(2) 1. 0 d
K1 K1+ 6 g 0.5938(1) 0.5938(1) 0.25 1. 0 d
O1 O2- 24 l 0.4818(2) 0.3143(2) 0.0958(2) 1. 0 d
O2 O2- 12 k 0.2006(3) 0. 0.0740(2) 1. 0 d
O3 O2- 6 g 0.2070(4) 0.2070(4) 0.25 1. 0 d

loop_
_atom_type_symbol
_atom_type_oxidation_number
Nb5+ 4.875
K1+ 1.000
O2- -2.000
